data_7123437
loop_
_publ_author_name
'Nambu, Hisanori'
'Onuki, Yuta'
'Ono, Naoki'
'Tsuge, Kiyoshi'
'Yakura, Takayuki'

_publ_section_title
;
 Ring-opening cyclization of spirocyclopropanes with stabilized sulfonium
 ylides for the construction of a chromane skeleton
;
_journal_name_full 'Chemical Communications'
_journal_paper_doi 10.1039/C9CC03023A
_journal_year 2019
_chemical_absolute_configuration 'CHOOSE rm ad rmad syn or unk'
_chemical_formula_moiety 'C18 H20 O4'
_chemical_formula_sum 'C18 H20 O4'
_chemical_formula_weight 300.35
_space_group_crystal_system orthorhombic
_space_group_IT_number 41
_space_group_name_Hall 'A 2 -2ab'
_space_group_name_H-M_alt 'A e a 2'
_symmetry_space_group_name_Hall 'A 2 -2ab'
_symmetry_space_group_name_H-M 'A e a 2'
_atom_sites_solution_hydrogens geom
_atom_sites_solution_primary direct
_atom_sites_solution_secondary difmap
_audit_update_record
;
2019-05-13 deposited with the CCDC.    2019-05-14 downloaded from the CCDC.
;
_cell_angle_alpha 90.0000
_cell_angle_beta 90.0000
_cell_angle_gamma 90.0000
_cell_formula_units_Z 8
_cell_length_a 8.05576(16)
_cell_length_b 24.7866(5)
_cell_length_c 15.4543(3)
_cell_measurement_reflns_used 14195
_cell_measurement_temperature 173
_cell_measurement_theta_max 68.14
_cell_measurement_theta_min 3.37
_cell_volume 3085.84(11)
_computing_cell_refinement 'RAPID AUTO'
_computing_data_collection 'RAPID AUTO (Rigaku, ????)'
_computing_data_reduction 'RAPID AUTO'
_computing_molecular_graphics 'CrystalStructure 4.3'
_computing_publication_material 'CrystalStructure 4.3 (Rigaku, 2019)'
_computing_structure_refinement 'SHELXL Version 2018/3 (Sheldrick, 2008)'
_computing_structure_solution 'SHELXT Version 2018/2 (Sheldrick, 2014)'
_diffrn_ambient_temperature 173
_diffrn_detector_area_resol_mean 10.000
_diffrn_measured_fraction_theta_full 0.999
_diffrn_measured_fraction_theta_max 0.999
_diffrn_measurement_device_type 'Rigaku R-AXIS RAPID'
_diffrn_measurement_method \w
_diffrn_radiation_type 'Cu K\a'
_diffrn_radiation_wavelength 1.54187
_diffrn_reflns_av_R_equivalents 0.0329
_diffrn_reflns_av_unetI/netI 0.0233
_diffrn_reflns_Laue_measured_fraction_full 0.999
_diffrn_reflns_Laue_measured_fraction_max 0.999
_diffrn_reflns_limit_h_max 9
_diffrn_reflns_limit_h_min -9
_diffrn_reflns_limit_k_max 29
_diffrn_reflns_limit_k_min -29
_diffrn_reflns_limit_l_max 18
_diffrn_reflns_limit_l_min -18
_diffrn_reflns_number 16768
_diffrn_reflns_point_group_measured_fraction_full 0.987
_diffrn_reflns_point_group_measured_fraction_max 0.987
_diffrn_reflns_theta_full 67.687
_diffrn_reflns_theta_max 68.141
_diffrn_reflns_theta_min 3.566
_diffrn_standards_number 0
_exptl_absorpt_coefficient_mu 0.740
_exptl_absorpt_correction_T_max 0.895
_exptl_absorpt_correction_T_min 0.728
_exptl_absorpt_correction_type multi-scan
_exptl_absorpt_process_details 'ABSCOR (Rigaku, 1995)'
_exptl_crystal_colour colorless
_exptl_crystal_density_diffrn 1.293
_exptl_crystal_density_method 'not measured'
_exptl_crystal_description block
_exptl_crystal_F_000 1280.00
_exptl_crystal_size_max 0.250
_exptl_crystal_size_mid 0.250
_exptl_crystal_size_min 0.150
_refine_diff_density_max 0.14
_refine_diff_density_min -0.13
_refine_ls_abs_structure_details
;
 Flack x determined using 1197 quotients [(I+)-(I-)]/[(I+)+(I-)]
 (Parsons, Flack and Wagner, Acta Cryst. B69 (2013) 249-259).
;
_refine_ls_abs_structure_Flack 0.03(4)
_refine_ls_extinction_method none
_refine_ls_goodness_of_fit_ref 1.033
_refine_ls_hydrogen_treatment constr
_refine_ls_number_parameters 200
_refine_ls_number_reflns 2780
_refine_ls_number_restraints 1
_refine_ls_R_factor_all 0.0259
_refine_ls_R_factor_gt 0.0248
_refine_ls_shift/su_max 0.000
_refine_ls_structure_factor_coef Fsqd
_refine_ls_weighting_details 'w = 1/[\s^2^(Fo^2^)+(0.0339P)^2^+0.6254P] where P=(Fo^2^+2Fc^2^)/3'
_refine_ls_weighting_scheme calc
_refine_ls_wR_factor_gt 0.0632
_refine_ls_wR_factor_ref 0.0636
_reflns_Friedel_coverage 0.895
_reflns_Friedel_fraction_full 0.973
_reflns_Friedel_fraction_max 0.973
_reflns_number_gt 2682
_reflns_number_total 2780
_reflns_threshold_expression F^2^>2.0\s(F^2^)
_cod_data_source_file c9cc03023a2.cif
_cod_data_source_block 2019Mar_sampleA
_cod_database_code 7123437

loop_
_space_group_symop_operation_xyz
'x, y, z'
'-x, -y, z'
'-x+1/2, y+1/2, z'
'x+1/2, -y+1/2, z'
'x, y+1/2, z+1/2'
'-x, -y+1/2, z+1/2'
'-x+1/2, y+1, z+1/2'
'x+1/2, -y+1, z+1/2'

loop_
_atom_site_label
_atom_site_type_symbol
_atom_site_fract_x
_atom_site_fract_y
_atom_site_fract_z
_atom_site_U_iso_or_equiv
_atom_site_adp_type
_atom_site_occupancy
_atom_site_site_symmetry_order
_atom_site_calc_flag
_atom_site_refinement_flags_posn
_atom_site_refinement_flags_adp
O1 O 0.69572(15) 0.57746(5) 0.64436(8) 0.0320(3) Uani 1 1 d . .
O2 O 0.85992(18) 0.41961(5) 0.49810(10) 0.0443(4) Uani 1 1 d . .
O3 O 0.72129(15) 0.70294(4) 0.56202(10) 0.0373(3) Uani 1 1 d . .
O4 O 0.48611(16) 0.66387(5) 0.60916(10) 0.0430(3) Uani 1 1 d . .
C1 C 0.7330(2) 0.52417(6) 0.63885(13) 0.0298(4) Uani 1 1 d . .
C2 C 0.7620(2) 0.49851(6) 0.56328(13) 0.0304(4) Uani 1 1 d . .
C3 C 0.7420(2) 0.52613(7) 0.47713(13) 0.0337(4) Uani 1 1 d . .
H3A H 0.681994 0.502028 0.436743 0.040 Uiso 1 1 calc R U
H3B H 0.852683 0.533860 0.452205 0.040 Uiso 1 1 calc R U
C4 C 0.6453(2) 0.57887(7) 0.48797(12) 0.0304(4) Uani 1 1 d . .
H4 H 0.527194 0.569535 0.501192 0.036 Uiso 1 1 calc R U
C5 C 0.7173(2) 0.60864(6) 0.56661(12) 0.0294(4) Uani 1 1 d . .
H5 H 0.837952 0.615990 0.557069 0.035 Uiso 1 1 calc R U
C6 C 0.7381(2) 0.49865(7) 0.72614(12) 0.0347(4) Uani 1 1 d . .
H6A H 0.646615 0.513165 0.762009 0.042 Uiso 1 1 calc R U
H6B H 0.844310 0.507814 0.754842 0.042 Uiso 1 1 calc R U
C7 C 0.7216(2) 0.43750(8) 0.71985(15) 0.0380(4) Uani 1 1 d . .
H7A H 0.746499 0.421048 0.776767 0.046 Uiso 1 1 calc R U
H7B H 0.606187 0.427956 0.704052 0.046 Uiso 1 1 calc R U
C8 C 0.8404(2) 0.41534(7) 0.65216(14) 0.0377(4) Uani 1 1 d . .
H8A H 0.955809 0.420172 0.672758 0.045 Uiso 1 1 calc R U
H8B H 0.820440 0.376165 0.645264 0.045 Uiso 1 1 calc R U
C9 C 0.8216(2) 0.44260(6) 0.56512(14) 0.0337(4) Uani 1 1 d . .
C10 C 0.6465(2) 0.61565(7) 0.40963(12) 0.0320(4) Uani 1 1 d . .
C11 C 0.7945(3) 0.63193(8) 0.37136(13) 0.0390(4) Uani 1 1 d . .
H11 H 0.896811 0.617592 0.391524 0.047 Uiso 1 1 calc R U
C12 C 0.7940(3) 0.66884(9) 0.30413(15) 0.0479(5) Uani 1 1 d . .
H12 H 0.895759 0.679718 0.278385 0.058 Uiso 1 1 calc R U
C13 C 0.6455(3) 0.68992(9) 0.27438(14) 0.0509(6) Uani 1 1 d . .
H13 H 0.645356 0.715506 0.228608 0.061 Uiso 1 1 calc R U
C14 C 0.4977(3) 0.67374(8) 0.31130(14) 0.0471(5) Uani 1 1 d . .
H14 H 0.395709 0.687959 0.290477 0.056 Uiso 1 1 calc R U
C15 C 0.4974(3) 0.63677(8) 0.37872(13) 0.0386(4) Uani 1 1 d . .
H15 H 0.395257 0.625798 0.403918 0.046 Uiso 1 1 calc R U
C16 C 0.6261(2) 0.66128(7) 0.58264(11) 0.0302(4) Uani 1 1 d . .
C17 C 0.6487(3) 0.75689(7) 0.56562(17) 0.0441(5) Uani 1 1 d . .
H17A H 0.721783 0.781118 0.599429 0.053 Uiso 1 1 calc R U
H17B H 0.539405 0.755323 0.594806 0.053 Uiso 1 1 calc R U
C18 C 0.6285(4) 0.77811(10) 0.47777(17) 0.0617(7) Uani 1 1 d . .
H18A H 0.592342 0.815818 0.480644 0.074 Uiso 1 1 calc R U
H18B H 0.544964 0.756749 0.446912 0.074 Uiso 1 1 calc R U
H18C H 0.734633 0.775950 0.446983 0.074 Uiso 1 1 calc R U

loop_
_atom_site_aniso_label
_atom_site_aniso_U_11
_atom_site_aniso_U_22
_atom_site_aniso_U_33
_atom_site_aniso_U_23
_atom_site_aniso_U_13
_atom_site_aniso_U_12
O1 0.0412(7) 0.0250(6) 0.0298(6) -0.0001(5) -0.0010(6) 0.0036(5)
O2 0.0512(9) 0.0309(7) 0.0509(9) -0.0085(6) 0.0039(7) 0.0036(6)
O3 0.0376(7) 0.0236(5) 0.0506(8) -0.0005(6) 0.0046(7) 0.0012(5)
O4 0.0344(8) 0.0357(7) 0.0587(9) 0.0025(7) 0.0074(6) 0.0050(5)
C1 0.0273(8) 0.0239(8) 0.0381(10) 0.0016(7) -0.0024(8) -0.0003(6)
C2 0.0302(9) 0.0252(8) 0.0357(9) 0.0002(9) -0.0011(8) -0.0010(6)
C3 0.0407(10) 0.0266(9) 0.0339(10) -0.0029(7) 0.0000(8) -0.0007(7)
C4 0.0314(9) 0.0270(8) 0.0327(9) 0.0007(7) -0.0017(7) -0.0026(7)
C5 0.0314(9) 0.0250(7) 0.0317(9) 0.0014(8) -0.0007(8) -0.0007(6)
C6 0.0344(10) 0.0330(9) 0.0366(10) 0.0015(8) -0.0028(8) 0.0034(7)
C7 0.0368(10) 0.0322(9) 0.0449(11) 0.0115(8) -0.0029(9) 0.0007(8)
C8 0.0341(10) 0.0257(9) 0.0533(12) 0.0030(8) -0.0038(9) 0.0025(7)
C9 0.0281(9) 0.0267(8) 0.0464(11) -0.0034(9) -0.0002(9) -0.0018(6)
C10 0.0404(10) 0.0264(8) 0.0291(9) -0.0042(7) -0.0036(8) -0.0033(7)
C11 0.0449(11) 0.0363(10) 0.0359(10) -0.0024(8) 0.0016(9) -0.0027(8)
C12 0.0646(15) 0.0446(11) 0.0346(11) 0.0000(9) 0.0107(10) -0.0077(10)
C13 0.0820(17) 0.0401(11) 0.0306(11) 0.0039(9) -0.0025(11) -0.0010(11)
C14 0.0620(15) 0.0421(11) 0.0372(11) 0.0000(9) -0.0134(10) 0.0046(9)
C15 0.0449(11) 0.0350(9) 0.0358(10) -0.0028(8) -0.0072(9) -0.0012(8)
C16 0.0320(9) 0.0289(8) 0.0298(9) -0.0008(7) -0.0037(8) 0.0003(7)
C17 0.0507(11) 0.0239(8) 0.0576(12) -0.0018(9) 0.0041(11) 0.0039(7)
C18 0.0831(18) 0.0387(12) 0.0633(16) 0.0040(11) -0.0071(14) 0.0161(11)

loop_
_atom_type_symbol
_atom_type_description
_atom_type_scat_dispersion_real
_atom_type_scat_dispersion_imag
_atom_type_scat_source
C C 0.0181 0.0091
;
International Tables for Crystallography
(Vol. C, Tables 4.2.6.8 and 6.1.1.4)
;
H H 0.0000 0.0000
;
International Tables for Crystallography
(Vol. C, Table 6.1.1.4)
;
O O 0.0492 0.0322
;
International Tables for Crystallography
(Vol. C, Tables 4.2.6.8 and 6.1.1.4)
;

loop_
_geom_angle_atom_site_label_1
_geom_angle_atom_site_label_2
_geom_angle_atom_site_label_3
_geom_angle
C1 O1 C5 116.33(14)
C16 O3 C17 118.19(15)
C2 C1 O1 123.42(17)
C2 C1 C6 125.33(15)
O1 C1 C6 111.25(15)
C1 C2 C9 119.00(17)
C1 C2 C3 122.15(14)
C9 C2 C3 118.80(16)
C2 C3 C4 110.24(15)
C2 C3 H3A 109.6
C4 C3 H3A 109.6
C2 C3 H3B 109.6
C4 C3 H3B 109.6
H3A C3 H3B 108.1
C10 C4 C3 115.01(15)
C10 C4 C5 109.91(14)
C3 C4 C5 107.74(14)
C10 C4 H4 108.0
C3 C4 H4 108.0
C5 C4 H4 108.0
O1 C5 C16 105.48(14)
O1 C5 C4 110.92(12)
C16 C5 C4 111.06(14)
O1 C5 H5 109.8
C16 C5 H5 109.8
C4 C5 H5 109.8
C1 C6 C7 111.21(16)
C1 C6 H6A 109.4
C7 C6 H6A 109.4
C1 C6 H6B 109.4
C7 C6 H6B 109.4
H6A C6 H6B 108.0
C8 C7 C6 110.37(16)
C8 C7 H7A 109.6
C6 C7 H7A 109.6
C8 C7 H7B 109.6
C6 C7 H7B 109.6
H7A C7 H7B 108.1
C9 C8 C7 112.79(15)
C9 C8 H8A 109.0
C7 C8 H8A 109.0
C9 C8 H8B 109.0
C7 C8 H8B 109.0
H8A C8 H8B 107.8
O2 C9 C2 120.45(18)
O2 C9 C8 121.34(15)
C2 C9 C8 118.16(17)
C11 C10 C15 118.94(17)
C11 C10 C4 121.34(17)
C15 C10 C4 119.57(17)
C12 C11 C10 120.6(2)
C12 C11 H11 119.7
C10 C11 H11 119.7
C13 C12 C11 120.1(2)
C13 C12 H12 120.0
C11 C12 H12 120.0
C14 C13 C12 119.9(2)
C14 C13 H13 120.0
C12 C13 H13 120.0
C13 C14 C15 120.2(2)
C13 C14 H14 119.9
C15 C14 H14 119.9
C14 C15 C10 120.2(2)
C14 C15 H15 119.9
C10 C15 H15 119.9
O4 C16 O3 125.71(16)
O4 C16 C5 123.78(16)
O3 C16 C5 110.50(14)
O3 C17 C18 109.74(18)
O3 C17 H17A 109.7
C18 C17 H17A 109.7
O3 C17 H17B 109.7
C18 C17 H17B 109.7
H17A C17 H17B 108.2
C17 C18 H18A 109.5
C17 C18 H18B 109.5
H18A C18 H18B 109.5
C17 C18 H18C 109.5
H18A C18 H18C 109.5
H18B C18 H18C 109.5

loop_
_geom_bond_atom_site_label_1
_geom_bond_atom_site_label_2
_geom_bond_distance
O1 C1 1.357(2)
O1 C5 1.439(2)
O2 C9 1.222(2)
O3 C16 1.325(2)
O3 C17 1.461(2)
O4 C16 1.201(2)
C1 C2 1.350(3)
C1 C6 1.490(3)
C2 C9 1.467(2)
C2 C3 1.506(3)
C3 C4 1.531(2)
C3 H3A 0.9900
C3 H3B 0.9900
C4 C10 1.516(2)
C4 C5 1.535(2)
C4 H4 1.0000
C5 C16 1.518(2)
C5 H5 1.0000
C6 C7 1.525(3)
C6 H6A 0.9900
C6 H6B 0.9900
C7 C8 1.520(3)
C7 H7A 0.9900
C7 H7B 0.9900
C8 C9 1.513(3)
C8 H8A 0.9900
C8 H8B 0.9900
C10 C11 1.390(3)
C10 C15 1.395(3)
C11 C12 1.385(3)
C11 H11 0.9500
C12 C13 1.384(3)
C12 H12 0.9500
C13 C14 1.380(3)
C13 H13 0.9500
C14 C15 1.387(3)
C14 H14 0.9500
C15 H15 0.9500
C17 C18 1.465(3)
C17 H17A 0.9900
C17 H17B 0.9900
C18 H18A 0.9800
C18 H18B 0.9800
C18 H18C 0.9800

loop_
_geom_torsion_atom_site_label_1
_geom_torsion_atom_site_label_2
_geom_torsion_atom_site_label_3
_geom_torsion_atom_site_label_4
_geom_torsion
C5 O1 C1 C2 -10.9(2)
C5 O1 C1 C6 168.82(14)
O1 C1 C2 C9 172.43(15)
C6 C1 C2 C9 -7.2(3)
O1 C1 C2 C3 -5.0(2)
C6 C1 C2 C3 175.32(18)
C1 C2 C3 C4 -14.5(2)
C9 C2 C3 C4 168.03(15)
C2 C3 C4 C10 168.36(15)
C2 C3 C4 C5 45.42(19)
C1 O1 C5 C16 165.33(13)
C1 O1 C5 C4 44.99(19)
C10 C4 C5 O1 171.76(14)
C3 C4 C5 O1 -62.23(18)
C10 C4 C5 C16 54.80(19)
C3 C4 C5 C16 -179.19(14)
C2 C1 C6 C7 -19.4(3)
O1 C1 C6 C7 160.90(15)
C1 C6 C7 C8 48.6(2)
C6 C7 C8 C9 -53.6(2)
C1 C2 C9 O2 -174.87(17)
C3 C2 C9 O2 2.7(2)
C1 C2 C9 C8 2.7(2)
C3 C2 C9 C8 -179.76(16)
C7 C8 C9 O2 -154.28(17)
C7 C8 C9 C2 28.2(2)
C3 C4 C10 C11 -54.0(2)
C5 C4 C10 C11 67.8(2)
C3 C4 C10 C15 130.57(18)
C5 C4 C10 C15 -107.66(18)
C15 C10 C11 C12 0.5(3)
C4 C10 C11 C12 -174.92(18)
C10 C11 C12 C13 0.0(3)
C11 C12 C13 C14 -0.6(3)
C12 C13 C14 C15 0.6(3)
C13 C14 C15 C10 -0.1(3)
C11 C10 C15 C14 -0.5(3)
C4 C10 C15 C14 175.03(16)
C17 O3 C16 O4 -4.5(3)
C17 O3 C16 C5 174.42(16)
O1 C5 C16 O4 -49.7(2)
C4 C5 C16 O4 70.5(2)
O1 C5 C16 O3 131.28(14)
C4 C5 C16 O3 -108.47(16)
C16 O3 C17 C18 -109.6(2)
